data_1504387
loop_
_publ_author_name
'C\^ote, Marie'
'Hughes, Colan E.'
'Austin, Talbir K.'
'Rogueda, Philippe G. A.'
'Pan, Zhigang'
'Harris, Kenneth D. M.'
'Griffiths, Peter C.'

_publ_section_title
;
 Characterization of a Polymorphic System Exhibiting Substantial Variation
 of Solubility in a Fluorinated Solvent
;
_journal_issue 37
_journal_name_full 'Journal of Physical Chemistry C'
_journal_page_first 14570
_journal_paper_doi 10.1021/jp800848w
_journal_volume 112
_journal_year 2008
_chemical_formula_sum 'C21 H28 O14'
_chemical_formula_weight 504.44
_chemical_name_systematic ' ?'
_space_group_IT_number 4
_symmetry_cell_setting monoclinic
_symmetry_space_group_name_Hall 'P 2yb'
_symmetry_space_group_name_H-M 'P 1 21 1'
_cell_angle_alpha 90.0
_cell_angle_beta 93.4268(21)
_cell_angle_gamma 90.0
_cell_formula_units_Z 8
_cell_length_a 11.67891(25)
_cell_length_b 21.3027(4)
_cell_length_c 20.2268(5)
_cell_volume 5023.27(19)
_pd_block_id 2007-10-30T16:24|FROMMEOH_phase1|aTAbCDref||
_pd_phase_name Methanolate
_cod_data_source_file jp800848w-file001.cif
_cod_data_source_block FROMMEOH_phase_1
_cod_original_cell_volume 5023.26(13)
_cod_original_sg_symbol_H-M P21
_cod_database_code 1504387

loop_
_symmetry_equiv_pos_site_id
_symmetry_equiv_pos_as_xyz
1 +x,+y,+z
2 -x,+y+1/2,-z

loop_
_atom_site_type_symbol
_atom_site_label
_atom_site_fract_x
_atom_site_fract_y
_atom_site_fract_z
_atom_site_occupancy
_atom_site_thermal_displace_type
_atom_site_U_iso_or_equiv
_atom_site_symmetry_multiplicity
C C1 0.21422 0.09896 -0.07749 1.0 Uiso 0.04426 2
C C2 0.33105 0.10958 -0.10569 1.0 Uiso 0.04426 2
C C3 0.4471 0.15556 -0.01756 1.0 Uiso 0.04426 2
C C4 0.50046 0.2155 0.00667 1.0 Uiso 0.04426 2
C C5 0.31664 0.12088 -0.17965 1.0 Uiso 0.04426 2
C C6 0.43516 0.17022 -0.25603 1.0 Uiso 0.04426 2
C C7 0.55899 0.18224 -0.26877 1.0 Uiso 0.04426 2
C C8 0.25907 0.06326 -0.21137 1.0 Uiso 0.04426 2
C C9 0.13892 0.05753 -0.18381 1.0 Uiso 0.04426 2
C C10 0.06952 0.00264 -0.20978 1.0 Uiso 0.04426 2
C C11 0.09169 -0.10826 -0.2159 1.0 Uiso 0.04426 2
C C12 0.16885 -0.16182 -0.19763 1.0 Uiso 0.04426 2
O O13 0.38857 0.16349 -0.07719 1.0 Uiso 0.04426 2
O O14 0.43748 -0.06431 -0.25776 1.0 Uiso 0.04426 2
O O15 0.45216 0.10595 0.01048 1.0 Uiso 0.04426 2
O O16 0.42929 0.13021 -0.20362 1.0 Uiso 0.04426 2
O O17 0.35308 0.19168 -0.28628 1.0 Uiso 0.04426 2
O O18 0.25401 0.07117 -0.28069 1.0 Uiso 0.04426 2
O O19 0.15186 0.05058 -0.1125 1.0 Uiso 0.04426 2
O O20 0.13553 -0.05408 -0.19219 1.0 Uiso 0.04426 2
O O21 0.00055 -0.11212 -0.24747 1.0 Uiso 0.04426 2
C C22 0.2562 0.01634 -0.31961 1.0 Uiso 0.04426 2
C C23 0.36525 0.01237 -0.35751 1.0 Uiso 0.04426 2
C C24 0.49965 -0.0211 -0.27097 1.0 Uiso 0.04426 2
C C25 0.61814 -0.00939 -0.24203 1.0 Uiso 0.04426 2
C C26 0.3654 0.06317 -0.4098 1.0 Uiso 0.04426 2
C C27 0.54831 0.09026 -0.45044 1.0 Uiso 0.04426 2
C C28 0.64013 0.06783 -0.49272 1.0 Uiso 0.04426 2
C C29 0.25504 0.06827 -0.45215 1.0 Uiso 0.04426 2
C C30 0.15477 0.07118 -0.40751 1.0 Uiso 0.04426 2
C C31 0.03721 0.06692 -0.44374 1.0 Uiso 0.04426 2
C C32 -0.08955 0.11354 -0.36895 1.0 Uiso 0.04426 2
C C33 -0.17954 0.0994 -0.32127 1.0 Uiso 0.04426 2
O O34 0.46721 0.02356 -0.31535 1.0 Uiso 0.04426 2
O O35 0.45819 0.05041 -0.45252 1.0 Uiso 0.04426 2
O O36 0.55223 0.13794 -0.41809 1.0 Uiso 0.04426 2
O O37 0.27344 0.12429 -0.48817 1.0 Uiso 0.04426 2
O O38 0.16084 0.01632 -0.36545 1.0 Uiso 0.04426 2
O O39 -0.05183 0.06006 -0.39702 1.0 Uiso 0.04426 2
O O40 -0.05314 0.16465 -0.38155 1.0 Uiso 0.04426 2
C C41 0.20332 0.14014 -0.54442 1.0 Uiso 0.04426 2
C C42 0.27912 0.1736 -0.59196 1.0 Uiso 0.04426 2
C C43 0.38857 0.13204 -0.67857 1.0 Uiso 0.04426 2
C C44 0.48231 0.08676 -0.6916 1.0 Uiso 0.04426 2
C C45 0.33998 0.22869 -0.55605 1.0 Uiso 0.04426 2
C C46 0.50057 0.2564 -0.62214 1.0 Uiso 0.04426 2
C C47 0.52726 0.29349 -0.68119 1.0 Uiso 0.04426 2
C C48 0.25459 0.27071 -0.52196 1.0 Uiso 0.04426 2
C C49 0.15789 0.23457 -0.4885 1.0 Uiso 0.04426 2
C C50 0.05502 0.27445 -0.47711 1.0 Uiso 0.04426 2
C C51 -0.04561 0.35095 -0.54495 1.0 Uiso 0.04426 2
C C52 -0.10082 0.36255 -0.61231 1.0 Uiso 0.04426 2
O O53 0.36075 0.12826 -0.6146 1.0 Uiso 0.04426 2
O O54 0.3437 0.1673 -0.71838 1.0 Uiso 0.04426 2
O O55 0.39211 0.2692 -0.60464 1.0 Uiso 0.04426 2
O O56 0.56397 0.22002 -0.5929 1.0 Uiso 0.04426 2
O O57 0.31442 0.30406 -0.46757 1.0 Uiso 0.04426 2
O O58 0.11605 0.18229 -0.52841 1.0 Uiso 0.04426 2
O O59 0.00017 0.29266 -0.54111 1.0 Uiso 0.04426 2
O O60 -0.04097 0.3873 -0.49977 1.0 Uiso 0.04426 2
C C61 0.36081 0.36368 -0.48173 1.0 Uiso 0.04426 2
C C62 0.46217 0.37531 -0.43141 1.0 Uiso 0.04426 2
C C63 0.62146 0.32416 -0.47736 1.0 Uiso 0.04426 2
C C64 0.7188 0.28012 -0.45868 1.0 Uiso 0.04426 2
C C65 0.42181 0.37938 -0.36193 1.0 Uiso 0.04426 2
C C66 0.54027 0.36858 -0.26034 1.0 Uiso 0.04426 2
C C67 0.64114 0.39634 -0.22132 1.0 Uiso 0.04426 2
C C68 0.32743 0.42872 -0.35853 1.0 Uiso 0.04426 2
C C69 0.2302 0.4158 -0.41165 1.0 Uiso 0.04426 2
C C70 0.13458 0.4643 -0.41414 1.0 Uiso 0.04426 2
C C71 0.10709 0.57116 -0.38919 1.0 Uiso 0.04426 2
C C72 0.16116 0.63089 -0.36489 1.0 Uiso 0.04426 2
O O73 0.54493 0.32469 -0.42979 1.0 Uiso 0.04426 2
O O74 0.61143 0.35558 -0.52687 1.0 Uiso 0.04426 2
O O75 0.51847 0.40033 -0.31831 1.0 Uiso 0.04426 2
O O76 0.48431 0.32452 -0.24358 1.0 Uiso 0.04426 2
O O77 0.28431 0.42502 -0.29361 1.0 Uiso 0.04426 2
O O78 0.27834 0.41225 -0.47626 1.0 Uiso 0.04426 2
O O79 0.18471 0.52611 -0.40111 1.0 Uiso 0.04426 2
O O80 0.00436 0.56298 -0.39773 1.0 Uiso 0.04426 2
C C81 0.27877 0.48167 -0.25777 1.0 Uiso 0.04426 2
C C82 0.32452 0.46951 -0.18654 1.0 Uiso 0.04426 2
C C83 0.35159 0.37584 -0.1225 1.0 Uiso 0.04426 2
C C84 0.29464 0.31468 -0.10852 1.0 Uiso 0.04426 2
C C85 0.27549 0.51752 -0.1413 1.0 Uiso 0.04426 2
C C86 0.30381 0.62806 -0.13006 1.0 Uiso 0.04426 2
C C87 0.31639 0.68513 -0.1717 1.0 Uiso 0.04426 2
C C88 0.14329 0.51374 -0.14424 1.0 Uiso 0.04426 2
C C89 0.09599 0.48579 -0.20975 1.0 Uiso 0.04426 2
C C90 -0.02375 0.5082 -0.2278 1.0 Uiso 0.04426 2
C C91 -0.16546 0.49313 -0.31485 1.0 Uiso 0.04426 2
C C92 -0.19915 0.45551 -0.37545 1.0 Uiso 0.04426 2
O O93 0.28423 0.40879 -0.16693 1.0 Uiso 0.04426 2
O O94 0.44233 0.39434 -0.09965 1.0 Uiso 0.04426 2
O O95 0.28476 0.62597 -0.07209 1.0 Uiso 0.04426 2
O O96 0.31614 0.57612 -0.167 1.0 Uiso 0.04426 2
O O97 0.11283 0.47406 -0.09168 1.0 Uiso 0.04426 2
O O98 0.16665 0.50613 -0.26134 1.0 Uiso 0.04426 2
O O99 -0.06812 0.47131 -0.28388 1.0 Uiso 0.04426 2
O O100 -0.21678 0.53749 -0.29545 1.0 Uiso 0.04426 2
C C101 0.03553 0.49672 -0.04605 1.0 Uiso 0.04426 2
C C102 0.08629 0.48366 0.02397 1.0 Uiso 0.04426 2
C C103 0.22182 0.5502 0.08456 1.0 Uiso 0.04426 2
C C104 0.33316 0.58334 0.07891 1.0 Uiso 0.04426 2
C C105 0.10176 0.41286 0.03186 1.0 Uiso 0.04426 2
C C106 0.24901 0.36665 0.10334 1.0 Uiso 0.04426 2
C C107 0.27883 0.34491 0.17255 1.0 Uiso 0.04426 2
C C108 -0.01317 0.37887 0.01881 1.0 Uiso 0.04426 2
C C109 -0.06911 0.3994 -0.04872 1.0 Uiso 0.04426 2
C C110 -0.193 0.37916 -0.06435 1.0 Uiso 0.04426 2
C C111 -0.31251 0.3857 0.02874 1.0 Uiso 0.04426 2
C C112 -0.40721 0.42323 0.05724 1.0 Uiso 0.04426 2
O O113 0.19729 0.51448 0.03024 1.0 Uiso 0.04426 2
O O114 0.16106 0.55352 0.13065 1.0 Uiso 0.04426 2
O O115 0.14542 0.39752 0.09776 1.0 Uiso 0.04426 2
O O116 0.30775 0.35889 0.05711 1.0 Uiso 0.04426 2
O O117 0.02152 0.31375 0.01907 1.0 Uiso 0.04426 2
O O118 -0.07223 0.46673 -0.05452 1.0 Uiso 0.04426 2
O O119 -0.27309 0.41351 -0.02604 1.0 Uiso 0.04426 2
O O120 -0.27529 0.33701 0.05127 1.0 Uiso 0.04426 2
C C121 -0.05958 0.26549 0.02635 1.0 Uiso 0.04426 2
C C122 0.00035 0.21268 0.06577 1.0 Uiso 0.04426 2
C C123 0.01686 0.20221 0.18451 1.0 Uiso 0.04426 2
C C124 0.08625 0.22342 0.24481 1.0 Uiso 0.04426 2
C C125 0.10282 0.18808 0.0292 1.0 Uiso 0.04426 2
C C126 0.25048 0.14198 0.10334 1.0 Uiso 0.04426 2
C C127 0.28288 0.08269 0.1392 1.0 Uiso 0.04426 2
C C128 0.06221 0.16853 -0.04109 1.0 Uiso 0.04426 2
C C129 -0.00506 0.22215 -0.07594 1.0 Uiso 0.04426 2
C C130 -0.06025 0.20573 -0.14377 1.0 Uiso 0.04426 2
C C131 0.01003 0.27388 -0.22461 1.0 Uiso 0.04426 2
C C132 0.07712 0.27668 -0.28597 1.0 Uiso 0.04426 2
O O133 0.04311 0.23518 0.13018 1.0 Uiso 0.04426 2
O O134 -0.05343 0.16133 0.18319 1.0 Uiso 0.04426 2
O O135 0.14981 0.13376 0.06511 1.0 Uiso 0.04426 2
O O136 0.30223 0.19014 0.10659 1.0 Uiso 0.04426 2
O O137 0.15692 0.15783 -0.08233 1.0 Uiso 0.04426 2
O O138 -0.09834 0.24044 -0.0364 1.0 Uiso 0.04426 2
O O139 0.01598 0.21667 -0.19616 1.0 Uiso 0.04426 2
O O140 -0.0436 0.31589 -0.20213 1.0 Uiso 0.04426 2
H H141 0.22569 0.08686 -0.02977 1.0 Uiso 0.05 2
H H142 0.37997 0.07159 -0.09712 1.0 Uiso 0.05 2
H H143 0.54325 0.20807 0.05033 1.0 Uiso 0.05 2
H H144 0.55462 0.231 -0.02608 1.0 Uiso 0.05 2
H H145 0.43916 0.24761 0.01212 1.0 Uiso 0.05 2
H H146 0.26806 0.15888 -0.18894 1.0 Uiso 0.05 2
H H147 0.57184 0.23186 -0.27076 1.0 Uiso 0.05 2
H H148 0.57688 0.16092 -0.31501 1.0 Uiso 0.05 2
H H149 0.61185 0.16205 -0.22925 1.0 Uiso 0.05 2
H H150 0.30515 0.02496 -0.19903 1.0 Uiso 0.05 2
H H151 0.09509 0.0969 -0.19441 1.0 Uiso 0.05 2
H H152 0.05646 0.00578 -0.25899 1.0 Uiso 0.05 2
H H153 -0.00617 0.00157 -0.18905 1.0 Uiso 0.05 2
H H154 0.13313 -0.20174 -0.2146 1.0 Uiso 0.05 2
H H155 0.24424 -0.15559 -0.21757 1.0 Uiso 0.05 2
H H156 0.18104 -0.1641 -0.14833 1.0 Uiso 0.05 2
H H157 0.25207 -0.02121 -0.29014 1.0 Uiso 0.05 2
H H158 0.37012 -0.02974 -0.37899 1.0 Uiso 0.05 2
H H159 0.3806 0.10438 -0.38728 1.0 Uiso 0.05 2
H H160 0.70401 0.09914 -0.49153 1.0 Uiso 0.05 2
H H161 0.60787 0.06264 -0.53929 1.0 Uiso 0.05 2
H H162 0.67014 0.02655 -0.47565 1.0 Uiso 0.05 2
H H163 0.24647 0.03167 -0.48292 1.0 Uiso 0.05 2
H H164 0.15999 0.11014 -0.3799 1.0 Uiso 0.05 2
H H165 0.02271 0.10603 -0.47029 1.0 Uiso 0.05 2
H H166 0.03539 0.02984 -0.47403 1.0 Uiso 0.05 2
H H167 -0.21342 0.13961 -0.30599 1.0 Uiso 0.05 2
H H168 -0.24119 0.07312 -0.34383 1.0 Uiso 0.05 2
H H169 -0.14412 0.07608 -0.28228 1.0 Uiso 0.05 2
H H170 0.16917 0.10142 -0.56558 1.0 Uiso 0.05 2
H H171 0.23066 0.18969 -0.63073 1.0 Uiso 0.05 2
H H172 0.50495 0.09191 -0.73825 1.0 Uiso 0.05 2
H H173 0.55001 0.09509 -0.66037 1.0 Uiso 0.05 2
H H174 0.45456 0.04286 -0.68515 1.0 Uiso 0.05 2
H H175 0.40004 0.21277 -0.52291 1.0 Uiso 0.05 2
H H176 0.60655 0.28324 -0.69377 1.0 Uiso 0.05 2
H H177 0.47106 0.28289 -0.71871 1.0 Uiso 0.05 2
H H178 0.52208 0.33925 -0.67077 1.0 Uiso 0.05 2
H H179 0.21986 0.30151 -0.55458 1.0 Uiso 0.05 2
H H180 0.18955 0.21821 -0.44485 1.0 Uiso 0.05 2
H H181 0.07946 0.31287 -0.45161 1.0 Uiso 0.05 2
H H182 -0.00052 0.25007 -0.45137 1.0 Uiso 0.05 2
H H183 -0.12984 0.40673 -0.61501 1.0 Uiso 0.05 2
H H184 -0.04324 0.35591 -0.64628 1.0 Uiso 0.05 2
H H185 -0.1663 0.33279 -0.62062 1.0 Uiso 0.05 2
H H186 0.38865 0.36352 -0.52755 1.0 Uiso 0.05 2
H H187 0.50106 0.41551 -0.44247 1.0 Uiso 0.05 2
H H188 0.76499 0.2729 -0.49799 1.0 Uiso 0.05 2
H H189 0.76867 0.29906 -0.42201 1.0 Uiso 0.05 2
H H190 0.68726 0.23925 -0.44359 1.0 Uiso 0.05 2
H H191 0.39379 0.33755 -0.34732 1.0 Uiso 0.05 2
H H192 0.66544 0.36753 -0.18404 1.0 Uiso 0.05 2
H H193 0.70604 0.40212 -0.25076 1.0 Uiso 0.05 2
H H194 0.61908 0.43795 -0.20293 1.0 Uiso 0.05 2
H H195 0.36012 0.4715 -0.3655 1.0 Uiso 0.05 2
H H196 0.196 0.37401 -0.40196 1.0 Uiso 0.05 2
H H197 0.09359 0.46392 -0.45899 1.0 Uiso 0.05 2
H H198 0.07912 0.45424 -0.37992 1.0 Uiso 0.05 2
H H199 0.09996 0.66225 -0.35654 1.0 Uiso 0.05 2
H H200 0.2115 0.64776 -0.39901 1.0 Uiso 0.05 2
H H201 0.20824 0.62276 -0.32283 1.0 Uiso 0.05 2
H H202 0.33028 0.513 -0.27787 1.0 Uiso 0.05 2
H H203 0.41014 0.47094 -0.18318 1.0 Uiso 0.05 2
H H204 0.34147 0.29155 -0.07341 1.0 Uiso 0.05 2
H H205 0.28784 0.2889 -0.14982 1.0 Uiso 0.05 2
H H206 0.2165 0.32293 -0.09276 1.0 Uiso 0.05 2
H H207 0.3074 0.51103 -0.09482 1.0 Uiso 0.05 2
H H208 0.11045 0.55651 -0.13826 1.0 Uiso 0.05 2
H H209 0.09696 0.43894 -0.2069 1.0 Uiso 0.05 2
H H210 -0.02264 0.55363 -0.24 1.0 Uiso 0.05 2
H H211 -0.073 0.50213 -0.1895 1.0 Uiso 0.05 2
H H212 -0.27671 0.46909 -0.39352 1.0 Uiso 0.05 2
H H213 -0.14188 0.46226 -0.40959 1.0 Uiso 0.05 2
H H214 -0.20134 0.40991 -0.36363 1.0 Uiso 0.05 2
H H215 0.02535 0.54302 -0.05214 1.0 Uiso 0.05 2
H H216 0.03475 0.50025 0.05763 1.0 Uiso 0.05 2
H H217 0.3514 0.6084 0.12002 1.0 Uiso 0.05 2
H H218 0.32753 0.61196 0.03973 1.0 Uiso 0.05 2
H H219 0.39526 0.55178 0.07335 1.0 Uiso 0.05 2
H H220 0.15712 0.39767 -0.00051 1.0 Uiso 0.05 2
H H221 0.35885 0.32798 0.17559 1.0 Uiso 0.05 2
H H222 0.27342 0.38104 0.20381 1.0 Uiso 0.05 2
H H223 0.22416 0.31124 0.18459 1.0 Uiso 0.05 2
H H224 -0.06549 0.38727 0.05517 1.0 Uiso 0.05 2
H H225 -0.02156 0.38262 -0.08419 1.0 Uiso 0.05 2
H H226 -0.21297 0.38656 -0.11249 1.0 Uiso 0.05 2
H H227 -0.19991 0.33338 -0.05439 1.0 Uiso 0.05 2
H H228 -0.43788 0.39975 0.09519 1.0 Uiso 0.05 2
H H229 -0.37634 0.4647 0.07314 1.0 Uiso 0.05 2
H H230 -0.47023 0.43012 0.02231 1.0 Uiso 0.05 2
H H231 -0.12598 0.28163 0.05031 1.0 Uiso 0.05 2
H H232 -0.05513 0.17761 0.07159 1.0 Uiso 0.05 2
H H233 0.05811 0.20206 0.28472 1.0 Uiso 0.05 2
H H234 0.07831 0.26995 0.24982 1.0 Uiso 0.05 2
H H235 0.16864 0.2126 0.24027 1.0 Uiso 0.05 2
H H236 0.16259 0.22151 0.02742 1.0 Uiso 0.05 2
H H237 0.3626 0.08654 0.15974 1.0 Uiso 0.05 2
H H238 0.22832 0.07505 0.17468 1.0 Uiso 0.05 2
H H239 0.27917 0.04687 0.1072 1.0 Uiso 0.05 2
H H240 0.0133 0.13008 -0.0398 1.0 Uiso 0.05 2
H H241 0.04724 0.25886 -0.0805 1.0 Uiso 0.05 2
H H242 -0.13044 0.23204 -0.15215 1.0 Uiso 0.05 2
H H243 -0.08228 0.16038 -0.14401 1.0 Uiso 0.05 2
H H244 0.07388 0.32024 -0.30441 1.0 Uiso 0.05 2
H H245 0.0432 0.24668 -0.31978 1.0 Uiso 0.05 2
H H246 0.15877 0.26485 -0.27451 1.0 Uiso 0.05 2
H H247 0.63845 -0.04199 -0.20774 1.0 Uiso 0.05 2
H H248 0.67353 -0.0116 -0.27783 1.0 Uiso 0.05 2
H H249 0.62202 0.03317 -0.22116 1.0 Uiso 0.05 2
H H250 0.33313 0.67216 -0.21767 1.0 Uiso 0.05 2
H H251 0.38093 0.71141 -0.15231 1.0 Uiso 0.05 2
H H252 0.24358 0.70993 -0.17297 1.0 Uiso 0.05 2

loop_
_atom_type_symbol
_atom_type_number_in_cell
C 168.0
O 112.0
H 224.0
